data_7051633
loop_
_publ_author_name
'Ramos, Susana'
'Alcalde, Ermitas'
'Fraser Stoddart, J.'
'P. White, Andrew J.'
'Williams, David J.'
'P\'erez-Garc\'ia, Llu\"isa'

_publ_section_title
;
 Proton ionizable 1H-1,2,4-triazole \p-electron deficient cyclophanes
 as hosts and in [2]catenanes
;
_journal_issue 2
_journal_name_full 'New Journal of Chemistry'
_journal_page_first 300
_journal_paper_doi 10.1039/b815355h
_journal_volume 33
_journal_year 2009
_chemical_formula_moiety 'C28 H40 O10, C32 H29 N7, 4(F6 P), 4(C2 H3 N)'
_chemical_formula_sum 'C68 H81 F24 N11 O10 P4'
_chemical_formula_weight 1792.32
_chemical_name_systematic
;
?
;
_space_group_IT_number 2
_symmetry_cell_setting triclinic
_symmetry_space_group_name_Hall '-P 1'
_symmetry_space_group_name_H-M 'P -1'
_atom_sites_solution_hydrogens geom
_atom_sites_solution_primary direct
_atom_sites_solution_secondary difmap
_audit_creation_method SHELXL
_cell_angle_alpha 71.118(5)
_cell_angle_beta 74.753(5)
_cell_angle_gamma 78.274(5)
_cell_formula_units_Z 2
_cell_length_a 13.5888(7)
_cell_length_b 14.7300(10)
_cell_length_c 22.343(2)
_cell_measurement_reflns_used 22
_cell_measurement_temperature 203(2)
_cell_measurement_theta_max 27.99
_cell_measurement_theta_min 11.03
_cell_volume 4048.3(5)
_computing_cell_refinement 'Siemens XSCANS'
_computing_data_collection 'Siemens XSCANS'
_computing_data_reduction 'Siemens SHELXTL'
_computing_molecular_graphics 'Siemens SHELXTL'
_computing_publication_material 'Siemens SHELXTL'
_computing_structure_refinement 'SHELXL-93 (Sheldrick, 1993)'
_computing_structure_solution 'SHELXS-86 (Sheldrick, 1990)'
_diffrn_ambient_temperature 203(2)
_diffrn_measurement_device 'Siemens P4'
_diffrn_measurement_method '\w scans'
_diffrn_radiation_monochromator graphite
_diffrn_radiation_source 'rotating anode'
_diffrn_radiation_type CuK\a
_diffrn_radiation_wavelength 1.54178
_diffrn_reflns_av_R_equivalents 0.0196
_diffrn_reflns_av_sigmaI/netI 0.0378
_diffrn_reflns_limit_h_max 14
_diffrn_reflns_limit_h_min -15
_diffrn_reflns_limit_k_max 15
_diffrn_reflns_limit_k_min -15
_diffrn_reflns_limit_l_max 25
_diffrn_reflns_limit_l_min -24
_diffrn_reflns_number 12374
_diffrn_reflns_theta_max 60.00
_diffrn_reflns_theta_min 2.14
_diffrn_standards_interval_count 97
_diffrn_standards_number 3
_exptl_absorpt_coefficient_mu 1.906
_exptl_absorpt_correction_type none
_exptl_crystal_colour Red
_exptl_crystal_density_diffrn 1.470
_exptl_crystal_description rhombs
_exptl_crystal_F_000 1844
_exptl_crystal_size_max 0.67
_exptl_crystal_size_mid 0.57
_exptl_crystal_size_min 0.13
_refine_diff_density_max 0.940
_refine_diff_density_min -0.474
_refine_diff_density_rms 0.063
_refine_ls_extinction_coef 0.00026(8)
_refine_ls_extinction_expression Fc^*^=kFc[1+0.001xFc^2^\l^3^/sin(2\q)]^-1/4^
_refine_ls_extinction_method SHELXL
_refine_ls_goodness_of_fit_all 1.049
_refine_ls_goodness_of_fit_obs 1.105
_refine_ls_hydrogen_treatment mixed
_refine_ls_matrix_type full
_refine_ls_number_parameters 1123
_refine_ls_number_reflns 10953
_refine_ls_number_restraints 43
_refine_ls_restrained_S_all 1.092
_refine_ls_restrained_S_obs 1.129
_refine_ls_R_factor_all 0.0943
_refine_ls_R_factor_obs 0.0709
_refine_ls_shift/esd_max 0.159
_refine_ls_shift/esd_mean 0.003
_refine_ls_structure_factor_coef Fsqd
_refine_ls_weighting_details 'w=1/[\s^2^(Fo^2^)+(0.1090P)^2^+4.0511P] where P=(Fo^2^+2Fc^2^)/3'
_refine_ls_weighting_scheme calc
_refine_ls_wR_factor_all 0.2082
_refine_ls_wR_factor_obs 0.1836
_reflns_number_observed 8887
_reflns_number_total 11798
_reflns_observed_criterion >2sigma(I)
_cod_data_source_file b815355h.txt
_cod_data_source_block 10_4PF6
_cod_depositor_comments
;
The following automatic conversions were performed:
'_symmetry_cell_setting' value 'Triclinic' changed to 'triclinic'
according to '/home/saulius/struct/CIF-dictionaries/cif_core.dic'
dictionary named 'cif_core.dic' version 2.4.1 from 2010-06-29.

Automatic conversion script
Id: cif_fix_enum 1527 2010-12-29 10:47:43Z saulius 

The following automatic conversions were performed:

'_refine_ls_weighting_scheme' value 'calc
w=1/[\s^2^(Fo^2^)+(0.1090P)^2^+4.0511P] where P=(Fo^2^+2Fc^2^)/3' was
changed to 'calc'. New tag '_refine_ls_weighting_details' was
created. The value of the new tag was set to
'w=1/[\s^2^(Fo^2^)+(0.1090P)^2^+4.0511P] where P=(Fo^2^+2Fc^2^)/3'.

Automatic conversion script
Id: cif_fix_values 3143 2015-03-26 13:38:13Z robertas 
;
_cod_original_sg_symbol_H-M P-1
_cod_database_code 7051633

loop_
_symmetry_equiv_pos_as_xyz
'x, y, z'
'-x, -y, -z'

loop_
_atom_site_aniso_label
_atom_site_aniso_U_11
_atom_site_aniso_U_22
_atom_site_aniso_U_33
_atom_site_aniso_U_23
_atom_site_aniso_U_13
_atom_site_aniso_U_12
N1 0.030(2) 0.034(2) 0.042(2) -0.0065(14) -0.0103(13) -0.0032(13)
C2 0.037(2) 0.032(2) 0.051(2) -0.016(2) -0.009(2) -0.001(2)
C3 0.037(2) 0.038(2) 0.041(2) -0.015(2) -0.007(2) -0.002(2)
C4 0.020(2) 0.034(2) 0.043(2) -0.010(2) -0.0057(15) -0.0039(14)
C5 0.037(2) 0.033(2) 0.046(2) -0.013(2) -0.012(2) -0.006(2)
C6 0.036(2) 0.039(2) 0.040(2) -0.014(2) -0.010(2) -0.006(2)
C7 0.023(2) 0.038(2) 0.041(2) -0.012(2) -0.0083(15) -0.0048(15)
C8 0.046(2) 0.045(2) 0.045(2) -0.014(2) -0.007(2) 0.008(2)
C9 0.052(3) 0.050(3) 0.038(2) -0.014(2) -0.002(2) 0.006(2)
N10 0.033(2) 0.042(2) 0.043(2) -0.0057(15) -0.0053(14) -0.0077(14)
C11 0.043(2) 0.035(2) 0.051(2) -0.011(2) -0.014(2) -0.005(2)
C12 0.039(2) 0.039(2) 0.043(2) -0.012(2) -0.011(2) -0.007(2)
C13 0.046(2) 0.043(2) 0.038(2) -0.001(2) -0.007(2) -0.011(2)
C14 0.045(2) 0.037(2) 0.034(2) -0.001(2) -0.011(2) -0.006(2)
C15 0.054(3) 0.046(2) 0.038(2) -0.015(2) -0.007(2) -0.003(2)
C16 0.056(3) 0.050(2) 0.042(2) -0.013(2) -0.016(2) -0.011(2)
C17 0.048(2) 0.040(2) 0.034(2) 0.000(2) -0.018(2) -0.005(2)
C18 0.044(2) 0.036(2) 0.041(2) -0.007(2) -0.012(2) 0.001(2)
C19 0.046(2) 0.032(2) 0.042(2) -0.005(2) -0.014(2) -0.004(2)
C20 0.048(2) 0.050(3) 0.051(3) 0.001(2) -0.024(2) -0.011(2)
N21 0.033(2) 0.042(2) 0.056(2) -0.007(2) -0.015(2) -0.0067(14)
C22 0.052(3) 0.041(2) 0.054(3) -0.014(2) -0.001(2) 0.000(2)
C23 0.052(3) 0.043(2) 0.051(3) -0.017(2) 0.004(2) -0.003(2)
C24 0.026(2) 0.041(2) 0.046(2) -0.012(2) -0.003(2) -0.008(2)
C25 0.050(2) 0.035(2) 0.055(3) -0.009(2) -0.018(2) -0.008(2)
C26 0.055(3) 0.048(3) 0.053(3) -0.015(2) -0.022(2) -0.009(2)
C27 0.026(2) 0.039(2) 0.049(2) -0.011(2) -0.004(2) -0.006(2)
C28 0.041(2) 0.051(3) 0.052(3) -0.021(2) -0.005(2) 0.002(2)
C29 0.041(2) 0.059(3) 0.048(2) -0.023(2) -0.002(2) -0.004(2)
N30 0.036(2) 0.050(2) 0.043(2) -0.008(2) -0.0019(15) -0.011(2)
C31 0.052(3) 0.039(2) 0.056(3) -0.008(2) -0.010(2) -0.012(2)
C32 0.049(2) 0.044(2) 0.050(2) -0.014(2) -0.010(2) -0.013(2)
C33 0.051(3) 0.059(3) 0.040(2) 0.002(2) -0.002(2) -0.014(2)
C34 0.049(2) 0.043(2) 0.031(2) 0.001(2) -0.006(2) -0.009(2)
N35 0.048(2) 0.037(2) 0.031(2) -0.0046(14) -0.0085(14) -0.0043(15)
C36 0.044(2) 0.030(2) 0.030(2) -0.0025(15) -0.011(2) 0.000(2)
N37 0.048(2) 0.032(2) 0.048(2) -0.0074(15) -0.011(2) -0.003(2)
N38 0.054(2) 0.045(2) 0.048(2) -0.003(2) -0.009(2) -0.016(2)
C39 0.044(2) 0.036(2) 0.045(2) -0.007(2) -0.017(2) -0.001(2)
O41 0.046(2) 0.044(2) 0.051(2) -0.0073(13) -0.0126(13) -0.0075(13)
C42 0.063(3) 0.052(3) 0.067(3) -0.017(2) -0.029(2) -0.004(2)
C43 0.067(3) 0.053(3) 0.081(4) -0.023(3) -0.027(3) -0.011(2)
O44 0.062(2) 0.035(2) 0.061(2) -0.0115(14) -0.019(2) -0.0070(14)
C45 0.092(4) 0.036(2) 0.077(4) -0.020(2) -0.025(3) -0.006(2)
C46 0.076(3) 0.039(2) 0.060(3) -0.018(2) -0.011(3) 0.008(2)
O47 0.061(2) 0.043(2) 0.056(2) -0.0149(14) -0.011(2) 0.0059(14)
C48 0.078(4) 0.046(3) 0.052(3) -0.007(2) -0.015(2) 0.005(2)
C49 0.076(4) 0.038(2) 0.065(3) -0.005(2) -0.026(3) 0.007(2)
O50 0.061(2) 0.039(2) 0.075(2) -0.014(2) -0.020(2) 0.0045(14)
C51 0.055(3) 0.059(3) 0.084(4) -0.031(3) -0.025(3) 0.011(2)
C52 0.050(3) 0.060(3) 0.065(3) -0.027(2) -0.008(2) -0.003(2)
O53 0.062(2) 0.049(2) 0.054(2) -0.0171(14) -0.0161(15) -0.0034(15)
C54 0.034(2) 0.053(3) 0.049(2) -0.011(2) -0.012(2) -0.008(2)
C55 0.035(2) 0.058(3) 0.050(2) -0.021(2) -0.009(2) -0.007(2)
C56 0.033(2) 0.068(3) 0.045(2) -0.013(2) -0.008(2) -0.010(2)
C57 0.032(2) 0.054(3) 0.053(3) -0.008(2) -0.013(2) -0.010(2)
C58 0.042(2) 0.053(3) 0.059(3) -0.020(2) -0.010(2) -0.011(2)
C59 0.039(2) 0.055(3) 0.047(2) -0.014(2) -0.012(2) -0.008(2)
O60 0.057(2) 0.053(2) 0.060(2) -0.006(2) -0.015(2) -0.0072(15)
C61 0.055(3) 0.058(3) 0.073(3) -0.016(3) -0.022(2) -0.011(2)
C62 0.057(3) 0.052(3) 0.083(4) -0.009(3) -0.027(3) -0.017(2)
O63 0.050(2) 0.037(2) 0.081(2) -0.0065(15) -0.027(2) -0.0092(13)
C64 0.051(3) 0.033(2) 0.082(3) -0.007(2) -0.017(2) -0.009(2)
C65 0.045(2) 0.040(2) 0.063(3) -0.006(2) -0.009(2) -0.006(2)
O66 0.045(2) 0.0376(15) 0.055(2) -0.0114(13) -0.0102(13) -0.0057(12)
C67 0.059(3) 0.036(2) 0.066(3) -0.015(2) -0.007(2) -0.005(2)
C68 0.061(3) 0.034(2) 0.060(3) -0.011(2) -0.006(2) 0.003(2)
O69 0.047(2) 0.0364(15) 0.054(2) -0.0062(13) -0.0072(14) -0.0022(12)
C70 0.046(3) 0.049(3) 0.061(3) -0.014(2) -0.004(2) -0.001(2)
C71 0.049(3) 0.051(3) 0.049(3) -0.010(2) -0.003(2) -0.009(2)
O72 0.057(2) 0.042(2) 0.048(2) -0.0023(13) -0.0168(14) -0.0075(14)
C73 0.031(2) 0.042(2) 0.045(2) -0.002(2) -0.012(2) -0.010(2)
C74 0.036(2) 0.044(2) 0.042(2) -0.006(2) -0.007(2) -0.009(2)
C75 0.032(2) 0.048(2) 0.038(2) 0.000(2) -0.008(2) -0.010(2)
C76 0.028(2) 0.042(2) 0.043(2) -0.004(2) -0.007(2) -0.007(2)
C77 0.034(2) 0.056(3) 0.046(2) -0.014(2) -0.010(2) -0.009(2)
C78 0.038(2) 0.050(2) 0.040(2) -0.002(2) -0.012(2) -0.012(2)
P10 0.0778(9) 0.0540(7) 0.0624(8) -0.0300(6) -0.0188(7) 0.0002(6)
F11 0.100(3) 0.121(3) 0.172(5) -0.081(3) -0.078(3) 0.028(3)
F12 0.096(2) 0.067(2) 0.094(2) -0.040(2) -0.005(2) -0.016(2)
F13 0.255(7) 0.084(3) 0.067(2) -0.033(2) -0.031(3) -0.021(3)
F14 0.130(3) 0.090(3) 0.106(3) -0.051(2) -0.015(2) -0.037(2)
F15 0.111(3) 0.084(2) 0.062(2) -0.024(2) -0.016(2) -0.021(2)
F16 0.087(3) 0.069(2) 0.154(4) -0.040(2) -0.001(3) 0.012(2)
P20 0.0712(8) 0.0410(6) 0.0486(7) -0.0152(5) -0.0150(6) 0.0051(6)
F21 0.068(4) 0.115(5) 0.083(5) -0.074(4) -0.016(3) -0.009(3)
F22 0.096(5) 0.082(5) 0.158(9) -0.044(6) -0.032(6) 0.050(5)
F23 0.274(12) 0.135(7) 0.048(4) 0.011(4) -0.018(6) -0.013(8)
F24 0.053(3) 0.076(4) 0.149(7) -0.058(5) -0.030(4) 0.011(3)
F25 0.171(8) 0.098(5) 0.060(4) 0.031(3) -0.055(4) -0.033(5)
F26 0.088(4) 0.087(5) 0.179(8) -0.105(5) 0.006(5) -0.023(4)
P30 0.0727(9) 0.0534(7) 0.0604(8) -0.0145(6) -0.0046(6) -0.0228(6)
F31 0.153(4) 0.217(6) 0.067(2) -0.058(3) 0.013(3) -0.112(4)
F32 0.195(12) 0.187(11) 0.190(15) 0.009(9) -0.052(9) -0.162(10)
F33 0.105(5) 0.054(4) 0.145(7) -0.024(4) -0.006(5) 0.003(3)
F34 0.119(6) 0.120(6) 0.057(3) 0.022(3) -0.035(4) -0.078(5)
F35 0.229(12) 0.058(4) 0.095(5) -0.025(4) -0.093(7) 0.042(6)
F36 0.090(3) 0.122(3) 0.061(2) -0.004(2) -0.008(2) -0.011(2)
P40 0.0752(9) 0.0676(9) 0.0553(8) -0.0327(7) -0.0114(7) 0.0158(7)
F41 0.048(3) 0.201(10) 0.085(5) -0.065(6) 0.006(3) -0.013(5)
F42 0.074(3) 0.127(5) 0.057(3) -0.053(3) -0.015(3) 0.004(3)
F43 0.365(15) 0.090(5) 0.127(7) 0.004(5) -0.075(9) -0.110(8)
F44 0.112(7) 0.192(11) 0.110(7) -0.109(8) -0.054(6) 0.016(7)
F45 0.249(14) 0.094(6) 0.210(12) 0.003(7) -0.110(11) -0.061(7)
F46 0.129(6) 0.176(8) 0.109(6) -0.060(6) -0.028(5) 0.094(6)
N80 0.056(3) 0.056(2) 0.067(3) -0.015(2) -0.013(2) 0.001(2)
C81 0.050(3) 0.048(3) 0.052(3) -0.004(2) -0.010(2) 0.003(2)
C82 0.100(5) 0.073(4) 0.078(4) -0.029(3) -0.016(4) -0.003(3)
N83 0.117(4) 0.064(3) 0.066(3) -0.019(2) -0.031(3) -0.011(3)
C84 0.078(4) 0.060(3) 0.049(3) -0.004(2) -0.020(2) -0.012(3)
C85 0.102(5) 0.077(4) 0.081(4) -0.035(3) -0.028(4) -0.009(3)
N86 0.070(3) 0.079(3) 0.061(3) -0.016(2) -0.018(2) -0.024(3)
C87 0.058(3) 0.071(3) 0.047(3) -0.015(2) -0.018(2) -0.009(3)
C88 0.090(4) 0.083(4) 0.086(4) -0.025(3) -0.033(3) -0.032(3)
N89 0.166(9) 0.084(5) 0.244(12) -0.031(6) -0.073(8) -0.023(5)
C90 0.136(8) 0.058(4) 0.210(11) -0.025(6) -0.075(8) -0.015(5)
C91 0.180(10) 0.110(7) 0.227(12) -0.004(7) -0.108(9) -0.030(7)

loop_
_atom_site_label
_atom_site_type_symbol
_atom_site_fract_x
_atom_site_fract_y
_atom_site_fract_z
_atom_site_U_iso_or_equiv
_atom_site_thermal_displace_type
_atom_site_occupancy
_atom_site_calc_flag
_atom_site_refinement_flags
_atom_site_disorder_group
N1 N 0.3375(2) 0.4440(2) 0.3591(2) 0.0365(7) Uani 1 d . .
C2 C 0.3586(3) 0.4172(3) 0.3043(2) 0.0401(9) Uani 1 d . .
H2A H 0.3680 0.3512 0.3066 0.048 Uiso 1 calc R .
C3 C 0.3662(3) 0.4857(3) 0.2453(2) 0.0383(9) Uani 1 d . .
H3A H 0.3814 0.4665 0.2073 0.046 Uiso 1 calc R .
C4 C 0.3515(3) 0.5844(3) 0.2414(2) 0.0330(8) Uani 1 d . .
C5 C 0.3335(3) 0.6087(3) 0.2987(2) 0.0373(9) Uani 1 d . .
H5A H 0.3260 0.6740 0.2978 0.045 Uiso 1 calc R .
C6 C 0.3267(3) 0.5376(3) 0.3568(2) 0.0373(8) Uani 1 d . .
H6A H 0.3144 0.5547 0.3954 0.045 Uiso 1 calc R .
C7 C 0.3473(3) 0.6599(3) 0.1790(2) 0.0337(8) Uani 1 d . .
C8 C 0.3717(3) 0.6367(3) 0.1206(2) 0.0473(10) Uani 1 d . .
H8A H 0.4015 0.5737 0.1194 0.057 Uiso 1 calc R .
C9 C 0.3527(4) 0.7049(3) 0.0653(2) 0.0500(11) Uani 1 d . .
H9A H 0.3684 0.6880 0.0264 0.060 Uiso 1 calc R .
N10 N 0.3120(2) 0.7956(2) 0.0658(2) 0.0411(8) Uani 1 d . .
C11 C 0.2949(3) 0.8235(3) 0.1200(2) 0.0425(9) Uani 1 d . .
H11A H 0.2711 0.8884 0.1189 0.051 Uiso 1 calc R .
C12 C 0.3124(3) 0.7567(3) 0.1767(2) 0.0392(9) Uani 1 d . .
H12A H 0.3007 0.7763 0.2143 0.047 Uiso 1 calc R .
C13 C 0.2738(3) 0.8633(3) 0.0084(2) 0.0445(10) Uani 1 d . .
H13A H 0.3123 0.8458 -0.0309 0.053 Uiso 1 calc R .
H13B H 0.2839 0.9296 0.0035 0.053 Uiso 1 calc R .
C14 C 0.1611(3) 0.8574(3) 0.0178(2) 0.0402(9) Uani 1 d . .
C15 C 0.1288(4) 0.7929(3) -0.0043(2) 0.0465(10) Uani 1 d . .
H15A H 0.1771 0.7566 -0.0292 0.056 Uiso 1 calc R .
C16 C 0.0256(4) 0.7817(3) 0.0103(2) 0.0478(10) Uani 1 d . .
H16A H 0.0041 0.7375 -0.0045 0.057 Uiso 1 calc R .
C17 C -0.0453(3) 0.8351(3) 0.0461(2) 0.0415(9) Uani 1 d . .
C18 C -0.0140(3) 0.9018(3) 0.0666(2) 0.0419(9) Uani 1 d . .
H18A H -0.0627 0.9398 0.0901 0.050 Uiso 1 calc R .
C19 C 0.0890(3) 0.9124(3) 0.0525(2) 0.0405(9) Uani 1 d . .
H19A H 0.1101 0.9574 0.0666 0.049 Uiso 1 calc R .
C20 C -0.1563(3) 0.8164(3) 0.0676(2) 0.0501(11) Uani 1 d . .
H20A H -0.2017 0.8769 0.0691 0.060 Uiso 1 calc R .
H20B H -0.1738 0.7907 0.0370 0.060 Uiso 1 calc R .
N21 N -0.1703(3) 0.7446(3) 0.1338(2) 0.0441(8) Uani 1 d . .
C22 C -0.1927(4) 0.7757(3) 0.1864(2) 0.0518(11) Uani 1 d . .
H22A H -0.2087 0.8424 0.1820 0.062 Uiso 1 calc R .
C23 C -0.1928(4) 0.7121(3) 0.2459(2) 0.0514(11) Uani 1 d . .
H23A H -0.2091 0.7352 0.2824 0.062 Uiso 1 calc R .
C24 C -0.1690(3) 0.6133(3) 0.2536(2) 0.0379(9) Uani 1 d . .
C25 C -0.1508(3) 0.5834(3) 0.1987(2) 0.0457(10) Uani 1 d . .
H25A H -0.1378 0.5170 0.2020 0.055 Uiso 1 calc R .
C26 C -0.1514(4) 0.6501(3) 0.1390(2) 0.0491(10) Uani 1 d . .
H26A H -0.1385 0.6290 0.1019 0.059 Uiso 1 calc R .
C27 C -0.1552(3) 0.5429(3) 0.3170(2) 0.0389(9) Uani 1 d . .
C28 C -0.1596(3) 0.5747(3) 0.3698(2) 0.0484(10) Uani 1 d . .
H28A H -0.1832 0.6398 0.3683 0.058 Uiso 1 calc R .
C29 C -0.1298(3) 0.5114(3) 0.4242(2) 0.0493(11) Uani 1 d . .
H29A H -0.1322 0.5337 0.4595 0.059 Uiso 1 calc R .
N30 N -0.0973(3) 0.4181(3) 0.4274(2) 0.0450(8) Uani 1 d . .
C31 C -0.0985(4) 0.3837(3) 0.3790(2) 0.0496(10) Uani 1 d . .
H31A H -0.0797 0.3173 0.3832 0.060 Uiso 1 calc R .
C32 C -0.1268(3) 0.4441(3) 0.3237(2) 0.0464(10) Uani 1 d . .
H32A H -0.1270 0.4191 0.2900 0.056 Uiso 1 calc R .
C33 C -0.0544(4) 0.3515(4) 0.4836(2) 0.0543(11) Uani 1 d . .
H33A H -0.0707 0.3820 0.5186 0.065 Uiso 1 calc R .
H33B H -0.0861 0.2916 0.4998 0.065 Uiso 1 calc R .
C34 C 0.0595(3) 0.3283(3) 0.4639(2) 0.0441(10) Uani 1 d . .
N35 N 0.1282(3) 0.3866(2) 0.4597(2) 0.0401(8) Uani 1 d . .
C36 C 0.2176(3) 0.3385(3) 0.4382(2) 0.0359(8) Uani 1 d . .
N37 N 0.2013(3) 0.2565(2) 0.4310(2) 0.0443(8) Uani 1 d D .
H37 H 0.2518(25) 0.2104(24) 0.4210(22) 0.047(13) Uiso 1 d D .
N38 N 0.1001(3) 0.2482(3) 0.4473(2) 0.0506(9) Uani 1 d . .
C39 C 0.3212(3) 0.3685(3) 0.4229(2) 0.0418(9) Uani 1 d . .
H39A H 0.3738 0.3124 0.4214 0.050 Uiso 1 calc R .
H39B H 0.3279 0.3942 0.4568 0.050 Uiso 1 calc R .
O41 O 0.1355(2) 0.4093(2) 0.28681(15) 0.0479(7) Uani 1 d . .
C42 C 0.1551(4) 0.3574(3) 0.2395(3) 0.0581(12) Uani 1 d . .
H42A H 0.2157 0.3777 0.2059 0.070 Uiso 1 calc R .
H42B H 0.0961 0.3717 0.2190 0.070 Uiso 1 calc R .
C43 C 0.1734(4) 0.2512(4) 0.2720(3) 0.0632(13) Uani 1 d . .
H43A H 0.1176 0.2326 0.3098 0.076 Uiso 1 calc R .
H43B H 0.1749 0.2147 0.2420 0.076 Uiso 1 calc R .
O44 O 0.2689(3) 0.2297(2) 0.2917(2) 0.0520(8) Uani 1 d . .
C45 C 0.3028(5) 0.1289(3) 0.3081(3) 0.0662(14) Uani 1 d . .
H45A H 0.3154 0.1057 0.2699 0.079 Uiso 1 calc R .
H45B H 0.2499 0.0942 0.3417 0.079 Uiso 1 calc R .
C46 C 0.3995(4) 0.1108(3) 0.3321(3) 0.0604(13) Uani 1 d . .
H46A H 0.4256 0.0417 0.3422 0.072 Uiso 1 calc R .
H46B H 0.4520 0.1466 0.2989 0.072 Uiso 1 calc R .
O47 O 0.3770(3) 0.1421(2) 0.3889(2) 0.0553(8) Uani 1 d . .
C48 C 0.4481(4) 0.1016(4) 0.4308(2) 0.0621(13) Uani 1 d . .
H48A H 0.4514 0.0310 0.4444 0.075 Uiso 1 calc R .
H48B H 0.4222 0.1236 0.4698 0.075 Uiso 1 calc R .
C49 C 0.5532(4) 0.1274(3) 0.4012(3) 0.0622(13) Uani 1 d . .
H49A H 0.5960 0.1024 0.4336 0.075 Uiso 1 calc R .
H49B H 0.5840 0.0979 0.3659 0.075 Uiso 1 calc R .
O50 O 0.5500(3) 0.2303(2) 0.3766(2) 0.0592(9) Uani 1 d . .
C51 C 0.6504(4) 0.2569(4) 0.3463(3) 0.0641(13) Uani 1 d . .
H51A H 0.6921 0.2070 0.3268 0.077 Uiso 1 calc R .
H51B H 0.6839 0.2619 0.3788 0.077 Uiso 1 calc R .
C52 C 0.6436(4) 0.3512(4) 0.2956(3) 0.0574(12) Uani 1 d . .
H52A H 0.7119 0.3620 0.2681 0.069 Uiso 1 calc R .
H52B H 0.5980 0.3508 0.2682 0.069 Uiso 1 calc R .
O53 O 0.6043(3) 0.4268(2) 0.3258(2) 0.0540(8) Uani 1 d . .
C54 C 0.5950(3) 0.5199(3) 0.2860(2) 0.0451(10) Uani 1 d . .
C55 C 0.6095(3) 0.5434(3) 0.2185(2) 0.0461(10) Uani 1 d . .
H55A H 0.6284 0.4944 0.1976 0.055 Uiso 1 calc R .
C56 C 0.5957(3) 0.6392(4) 0.1832(2) 0.0487(11) Uani 1 d . .
H56A H 0.6056 0.6551 0.1379 0.058 Uiso 1 calc R .
C57 C 0.5676(3) 0.7126(3) 0.2129(2) 0.0470(10) Uani 1 d . .
C58 C 0.5531(3) 0.6887(3) 0.2802(2) 0.0499(11) Uani 1 d . .
H58A H 0.5337 0.7376 0.3012 0.060 Uiso 1 calc R .
C59 C 0.5675(3) 0.5930(3) 0.3153(2) 0.0462(10) Uani 1 d . .
H59A H 0.5583 0.5772 0.3606 0.055 Uiso 1 calc R .
O60 O 0.5582(3) 0.8048(2) 0.1722(2) 0.0586(8) Uani 1 d . .
C61 C 0.5176(4) 0.8825(4) 0.2004(3) 0.0606(13) Uani 1 d . .
H61A H 0.5590 0.8819 0.2305 0.073 Uiso 1 calc R .
H61B H 0.4468 0.8751 0.2247 0.073 Uiso 1 calc R .
C62 C 0.5194(4) 0.9757(4) 0.1479(3) 0.0628(13) Uani 1 d . .
H62A H 0.5019 1.0297 0.1670 0.075 Uiso 1 calc R .
H62B H 0.5889 0.9793 0.1207 0.075 Uiso 1 calc R .
O63 O 0.4484(2) 0.9841(2) 0.1091(2) 0.0553(8) Uani 1 d . .
C64 C 0.4380(4) 1.0792(3) 0.0659(3) 0.0567(12) Uani 1 d . .
H64A H 0.5045 1.0928 0.0368 0.068 Uiso 1 calc R .
H64B H 0.4163 1.1265 0.0907 0.068 Uiso 1 calc R .
C65 C 0.3603(3) 1.0881(3) 0.0272(2) 0.0524(11) Uani 1 d . .
H65A H 0.3507 1.1553 0.0003 0.063 Uiso 1 calc R .
H65B H 0.3878 1.0473 -0.0020 0.063 Uiso 1 calc R .
O66 O 0.2619(2) 1.0618(2) 0.06454(15) 0.0463(7) Uani 1 d . .
C67 C 0.2168(4) 1.1139(3) 0.1113(3) 0.0552(12) Uani 1 d . .
H67A H 0.2145 1.1836 0.0899 0.066 Uiso 1 calc R .
H67B H 0.2587 1.0967 0.1439 0.066 Uiso 1 calc R .
C68 C 0.1113(4) 1.0897(3) 0.1428(2) 0.0551(12) Uani 1 d . .
H68A H 0.0780 1.1292 0.1723 0.066 Uiso 1 calc R .
H68B H 0.0704 1.1035 0.1100 0.066 Uiso 1 calc R .
O69 O 0.1168(2) 0.9903(2) 0.17779(15) 0.0487(7) Uani 1 d . .
C70 C 0.0220(4) 0.9668(3) 0.2191(2) 0.0549(11) Uani 1 d . .
H70A H -0.0309 0.9803 0.1937 0.066 Uiso 1 calc R .
H70B H 0.0003 1.0059 0.2495 0.066 Uiso 1 calc R .
C71 C 0.0344(4) 0.8618(3) 0.2554(2) 0.0517(11) Uani 1 d . .
H71A H 0.0946 0.8458 0.2750 0.062 Uiso 1 calc R .
H71B H -0.0265 0.8461 0.2899 0.062 Uiso 1 calc R .
O72 O 0.0475(2) 0.8080(2) 0.21006(15) 0.0502(7) Uani 1 d . .
C73 C 0.0694(3) 0.7093(3) 0.2314(2) 0.0401(9) Uani 1 d . .
C74 C 0.0747(3) 0.6570(3) 0.2952(2) 0.0418(9) Uani 1 d . .
H74A H 0.0631 0.6890 0.3271 0.050 Uiso 1 calc R .
C75 C 0.0973(3) 0.5573(3) 0.3108(2) 0.0411(9) Uani 1 d . .
H75A H 0.1016 0.5220 0.3536 0.049 Uiso 1 calc R .
C76 C 0.1138(3) 0.5081(3) 0.2652(2) 0.0394(9) Uani 1 d . .
C77 C 0.1085(3) 0.5607(3) 0.2014(2) 0.0445(10) Uani 1 d . .
H77A H 0.1198 0.5285 0.1696 0.053 Uiso 1 calc R .
C78 C 0.0867(3) 0.6602(3) 0.1853(2) 0.0440(10) Uani 1 d . .
H78A H 0.0835 0.6954 0.1423 0.053 Uiso 1 calc R .
P10 P -0.05303(12) 1.37128(10) 0.12163(7) 0.0620(4) Uani 1 d . .
F11 F -0.1616(3) 1.4347(3) 0.1219(3) 0.118(2) Uani 1 d . .
F12 F -0.0046(3) 1.4652(2) 0.1156(2) 0.0834(10) Uani 1 d . .
F13 F -0.0305(5) 1.3970(3) 0.0456(2) 0.133(2) Uani 1 d . .
F14 F -0.0979(4) 1.2768(3) 0.1286(2) 0.1017(13) Uani 1 d . .
F15 F -0.0763(3) 1.3505(3) 0.1976(2) 0.0842(10) Uani 1 d . .
F16 F 0.0567(3) 1.3120(3) 0.1219(2) 0.1098(15) Uani 1 d . .
P20 P 0.68745(11) 0.85085(9) 0.38477(6) 0.0545(3) Uani 1 d . .
F21 F 0.6507(5) 0.7711(6) 0.3619(4) 0.078(2) Uani 0.60 d P 1
F22 F 0.5798(7) 0.9025(6) 0.3959(6) 0.118(3) Uani 0.60 d PU 1
F23 F 0.7056(11) 0.8902(8) 0.3098(4) 0.167(4) Uani 0.60 d PU 1
F24 F 0.8083(4) 0.7975(5) 0.3746(5) 0.087(2) Uani 0.60 d P 1
F25 F 0.6785(7) 0.7761(6) 0.4530(3) 0.115(3) Uani 0.60 d P 1
F26 F 0.7117(5) 0.9290(5) 0.4088(5) 0.106(3) Uani 0.60 d P 1
F21' F 0.6627(10) 0.7545(10) 0.3865(6) 0.082(4) Uiso 0.40 d P 2
F22' F 0.5674(10) 0.8707(8) 0.4232(5) 0.074(3) Uiso 0.40 d P 2
F23' F 0.6435(13) 0.9295(12) 0.3273(9) 0.137(5) Uiso 0.40 d P 2
F24' F 0.7909(9) 0.8308(8) 0.3468(5) 0.080(3) Uiso 0.40 d P 2
F25' F 0.7142(14) 0.8241(14) 0.4506(9) 0.152(6) Uiso 0.40 d P 2
F26' F 0.7361(12) 0.9522(11) 0.3644(7) 0.121(5) Uiso 0.40 d P 2
P30 P 0.76074(12) 0.16751(10) 0.61799(7) 0.0623(4) Uani 1 d . .
F31 F 0.7854(4) 0.1910(5) 0.5421(2) 0.135(2) Uani 1 d . .
F32 F 0.6824(13) 0.1124(12) 0.6157(9) 0.184(8) Uani 0.60 d P 1
F33 F 0.8283(6) 0.0628(5) 0.6360(4) 0.109(2) Uani 0.60 d P 1
F34 F 0.8671(6) 0.2055(6) 0.6142(3) 0.098(2) Uani 0.60 d P 1
F35 F 0.7089(10) 0.2697(5) 0.6030(4) 0.124(4) Uani 0.60 d P 1
F36 F 0.7342(3) 0.1537(3) 0.6944(2) 0.0986(12) Uani 1 d . .
F32' F 0.6718(13) 0.1038(12) 0.6285(9) 0.090(4) Uiso 0.40 d P 2
F33' F 0.8585(13) 0.1117(13) 0.6068(8) 0.141(5) Uiso 0.40 d P 2
F34' F 0.8108(8) 0.2574(8) 0.6159(5) 0.081(3) Uiso 0.40 d P 2
F35' F 0.6500(8) 0.2433(9) 0.6227(6) 0.084(3) Uiso 0.40 d P 2
P40 P 0.51136(12) 0.32744(11) 0.11624(7) 0.0666(4) Uani 1 d . .
F41 F 0.3938(5) 0.3543(9) 0.1439(4) 0.110(3) Uani 0.60 d PU 1
F42 F 0.4784(4) 0.3124(5) 0.0557(3) 0.081(2) Uani 0.60 d P 1
F43 F 0.4942(12) 0.2190(6) 0.1516(6) 0.186(5) Uani 0.60 d PU 1
F44 F 0.5379(8) 0.3332(9) 0.1788(5) 0.121(4) Uani 0.60 d P 1
F45 F 0.5215(11) 0.4300(7) 0.0809(7) 0.178(5) Uani 0.60 d PU 1
F46 F 0.6240(9) 0.2768(9) 0.0983(5) 0.150(4) Uani 0.60 d PU 1
F41' F 0.4101(9) 0.3986(8) 0.1228(6) 0.075(3) Uiso 0.40 d P 2
F42' F 0.5075(19) 0.2428(18) 0.1055(12) 0.192(8) Uiso 0.40 d P 2
F43' F 0.5131(12) 0.2969(10) 0.1874(8) 0.090(4) Uiso 0.40 d P 2
F44' F 0.5483(10) 0.4332(9) 0.1187(6) 0.104(3) Uiso 0.40 d P 2
F45' F 0.5235(10) 0.3907(10) 0.0405(6) 0.114(4) Uiso 0.40 d P 2
F46' F 0.6297(10) 0.3170(8) 0.0847(6) 0.078(3) Uiso 0.40 d P 2
N80 N 0.7582(3) 0.0195(3) 0.1423(2) 0.0618(11) Uani 1 d . .
C81 C 0.7474(4) 0.0677(4) 0.1744(2) 0.0539(11) Uani 1 d . .
C82 C 0.7329(6) 0.1287(5) 0.2154(3) 0.084(2) Uani 1 d . .
H82A H 0.7413 0.0893 0.2583 0.125 Uiso 1 d R .
H82B H 0.6644 0.1646 0.2181 0.125 Uiso 1 d R .
H82C H 0.7836 0.1737 0.1975 0.125 Uiso 1 d R .
N83 N 0.2660(5) 0.3381(4) -0.0246(2) 0.0798(14) Uani 1 d . .
C84 C 0.2580(5) 0.4013(4) -0.0049(2) 0.0634(13) Uani 1 d . .
C85 C 0.2458(6) 0.4825(5) 0.0210(3) 0.082(2) Uani 1 d . .
H85A H 0.2234 0.5418 -0.0097 0.123 Uiso 1 d R .
H85B H 0.3109 0.4877 0.0290 0.123 Uiso 1 d R .
H85C H 0.1947 0.4719 0.0613 0.123 Uiso 1 d R .
N86 N 0.3550(4) 0.5297(4) 0.5041(2) 0.0681(12) Uani 1 d . .
C87 C 0.3942(4) 0.5917(4) 0.5019(2) 0.0578(12) Uani 1 d . .
C88 C 0.4468(5) 0.6709(5) 0.4981(3) 0.080(2) Uani 1 d . .
H88A H 0.4624 0.6622 0.5397 0.120 Uiso 1 d R .
H88B H 0.4033 0.7319 0.4861 0.120 Uiso 1 d R .
H88C H 0.5103 0.6712 0.4656 0.120 Uiso 1 d R .
N89 N 0.9031(8) 0.1580(6) 0.3794(6) 0.162(4) Uani 1 d . .
C90 C 0.9036(8) 0.0847(6) 0.4101(6) 0.130(4) Uani 1 d . .
C91 C 0.8997(10) -0.0104(7) 0.4537(7) 0.169(5) Uani 1 d U .
H91A H 0.9503 -0.0237 0.4800 0.253 Uiso 1 d R .
H91B H 0.9148 -0.0570 0.4292 0.253 Uiso 1 d R .
H91C H 0.8316 -0.0150 0.4814 0.253 Uiso 1 d R .

loop_
_atom_type_symbol
_atom_type_description
_atom_type_scat_dispersion_real
_atom_type_scat_dispersion_imag
_atom_type_scat_source
C C 0.0181 0.0091 'International Tables Vol C Tables 4.2.6.8 and 6.1.1.4'
H H 0.0000 0.0000 'International Tables Vol C Tables 4.2.6.8 and 6.1.1.4'
N N 0.0311 0.0180 'International Tables Vol C Tables 4.2.6.8 and 6.1.1.4'
O O 0.0492 0.0322 'International Tables Vol C Tables 4.2.6.8 and 6.1.1.4'
F F 0.0727 0.0534 'International Tables Vol C Tables 4.2.6.8 and 6.1.1.4'
P P 0.2955 0.4335 'International Tables Vol C Tables 4.2.6.8 and 6.1.1.4'

loop_
_geom_angle_atom_site_label_1
_geom_angle_atom_site_label_2
_geom_angle_atom_site_label_3
_geom_angle
_geom_angle_site_symmetry_1
_geom_angle_site_symmetry_3
_geom_angle_publ_flag
C6 N1 C2 120.8(3) . . ?
C6 N1 C39 120.0(3) . . ?
C2 N1 C39 119.1(3) . . ?
N1 C2 C3 120.3(4) . . ?
C2 C3 C4 120.3(4) . . ?
C5 C4 C3 117.6(4) . . ?
C5 C4 C7 121.1(3) . . ?
C3 C4 C7 121.1(3) . . ?
C6 C5 C4 120.2(4) . . ?
N1 C6 C5 120.8(4) . . ?
C8 C7 C12 117.0(4) . . ?
C8 C7 C4 121.5(4) . . ?
C12 C7 C4 121.3(3) . . ?
C9 C8 C7 120.4(4) . . ?
N10 C9 C8 120.7(4) . . ?
C9 N10 C11 120.9(4) . . ?
C9 N10 C13 119.6(4) . . ?
C11 N10 C13 119.1(3) . . ?
N10 C11 C12 119.8(4) . . ?
C11 C12 C7 120.7(4) . . ?
N10 C13 C14 108.9(3) . . ?
C19 C14 C15 119.3(4) . . ?
C19 C14 C13 119.5(4) . . ?
C15 C14 C13 121.1(4) . . ?
C16 C15 C14 120.2(4) . . ?
C17 C16 C15 120.1(4) . . ?
C16 C17 C18 119.9(4) . . ?
C16 C17 C20 120.4(4) . . ?
C18 C17 C20 119.6(4) . . ?
C19 C18 C17 119.9(4) . . ?
C14 C19 C18 120.5(4) . . ?
N21 C20 C17 108.4(3) . . ?
C26 N21 C22 120.7(4) . . ?
C26 N21 C20 119.4(4) . . ?
C22 N21 C20 119.7(4) . . ?
N21 C22 C23 120.7(4) . . ?
C22 C23 C24 120.8(4) . . ?
C25 C24 C23 116.9(4) . . ?
C25 C24 C27 121.1(4) . . ?
C23 C24 C27 121.8(4) . . ?
C26 C25 C24 120.6(4) . . ?
N21 C26 C25 120.2(4) . . ?
C28 C27 C32 117.3(4) . . ?
C28 C27 C24 120.8(4) . . ?
C32 C27 C24 121.5(4) . . ?
C29 C28 C27 120.2(4) . . ?
N30 C29 C28 120.7(4) . . ?
C31 N30 C29 120.5(4) . . ?
C31 N30 C33 118.7(4) . . ?
C29 N30 C33 120.7(4) . . ?
N30 C31 C32 120.7(4) . . ?
C31 C32 C27 120.2(4) . . ?
C34 C33 N30 110.5(3) . . ?
N38 C34 N35 115.1(4) . . ?
N38 C34 C33 120.6(4) . . ?
N35 C34 C33 124.2(4) . . ?
C36 N35 C34 102.4(3) . . ?
N35 C36 N37 109.6(4) . . ?
N35 C36 C39 127.2(4) . . ?
N37 C36 C39 123.2(4) . . ?
C36 N37 N38 110.7(3) . . ?
C34 N38 N37 102.1(4) . . ?
C36 C39 N1 110.0(3) . . ?
C76 O41 C42 116.7(3) . . ?
O41 C42 C43 109.3(4) . . ?
O44 C43 C42 108.8(4) . . ?
C45 O44 C43 111.4(4) . . ?
O44 C45 C46 108.7(4) . . ?
O47 C46 C45 108.2(4) . . ?
C46 O47 C48 115.8(4) . . ?
O47 C48 C49 114.0(4) . . ?
O50 C49 C48 110.0(4) . . ?
C51 O50 C49 111.0(4) . . ?
O50 C51 C52 110.0(4) . . ?
O53 C52 C51 109.2(4) . . ?
C54 O53 C52 117.2(4) . . ?
O53 C54 C59 116.9(4) . . ?
O53 C54 C55 123.8(4) . . ?
C59 C54 C55 119.2(4) . . ?
C56 C55 C54 119.1(4) . . ?
C55 C56 C57 121.5(4) . . ?
O60 C57 C56 115.7(4) . . ?
O60 C57 C58 125.2(4) . . ?
C56 C57 C58 119.1(4) . . ?
C59 C58 C57 119.3(4) . . ?
C58 C59 C54 121.7(4) . . ?
C57 O60 C61 118.0(4) . . ?
O60 C61 C62 108.9(5) . . ?
O63 C62 C61 110.8(4) . . ?
C62 O63 C64 110.6(3) . . ?
O63 C64 C65 110.1(4) . . ?
O66 C65 C64 114.9(4) . . ?
C67 O66 C65 113.3(3) . . ?
O66 C67 C68 109.6(4) . . ?
O69 C68 C67 109.0(4) . . ?
C70 O69 C68 111.8(3) . . ?
O69 C70 C71 108.7(4) . . ?
O72 C71 C70 107.5(4) . . ?
C73 O72 C71 117.9(3) . . ?
O72 C73 C78 116.2(4) . . ?
O72 C73 C74 124.5(4) . . ?
C78 C73 C74 119.4(4) . . ?
C75 C74 C73 119.0(4) . . ?
C76 C75 C74 121.8(4) . . ?
O41 C76 C75 116.1(4) . . ?
O41 C76 C77 124.9(4) . . ?
C75 C76 C77 119.0(4) . . ?
C78 C77 C76 119.6(4) . . ?
C77 C78 C73 121.2(4) . . ?
F16 P10 F13 90.2(3) . . ?
F16 P10 F14 89.8(2) . . ?
F13 P10 F14 91.0(2) . . ?
F16 P10 F11 177.4(2) . . ?
F13 P10 F11 90.4(3) . . ?
F14 P10 F11 92.7(3) . . ?
F16 P10 F15 91.1(2) . . ?
F13 P10 F15 177.4(2) . . ?
F14 P10 F15 91.2(2) . . ?
F11 P10 F15 88.2(3) . . ?
F16 P10 F12 88.6(2) . . ?
F13 P10 F12 89.8(2) . . ?
F14 P10 F12 178.2(3) . . ?
F11 P10 F12 88.9(2) . . ?
F15 P10 F12 88.0(2) . . ?
F24' P20 F21' 89.9(7) . . ?
F24' P20 F25' 98.4(8) . . ?
F21' P20 F25' 99.9(9) . . ?
F22 P20 F26 83.2(5) . . ?
F22 P20 F23 94.3(7) . . ?
F26 P20 F23 106.8(6) . . ?
F22 P20 F25 96.9(6) . . ?
F26 P20 F25 92.4(5) . . ?
F23 P20 F25 158.9(6) . . ?
F24' P20 F23' 96.5(8) . . ?
F21' P20 F23' 106.7(8) . . ?
F25' P20 F23' 149.5(10) . . ?
F22 P20 F21 91.7(5) . . ?
F26 P20 F21 174.8(4) . . ?
F23 P20 F21 74.8(5) . . ?
F25 P20 F21 87.0(5) . . ?
F24' P20 F26' 76.0(7) . . ?
F21' P20 F26' 164.2(7) . . ?
F25' P20 F26' 89.5(9) . . ?
F23' P20 F26' 68.5(8) . . ?
F24' P20 F22' 175.2(6) . . ?
F21' P20 F22' 86.9(7) . . ?
F25' P20 F22' 85.7(8) . . ?
F23' P20 F22' 81.0(7) . . ?
F26' P20 F22' 106.6(7) . . ?
F22 P20 F24 176.8(5) . . ?
F26 P20 F24 93.7(3) . . ?
F23 P20 F24 87.1(6) . . ?
F25 P20 F24 82.7(5) . . ?
F21 P20 F24 91.4(3) . . ?
F32 P30 F35 103.0(9) . . ?
F33' P30 F31 78.9(7) . . ?
F32 P30 F31 84.3(7) . . ?
F35 P30 F31 82.1(4) . . ?
F33' P30 F34' 92.1(8) . . ?
F31 P30 F34' 93.1(4) . . ?
F33' P30 F32' 109.8(9) . . ?
F31 P30 F32' 94.0(7) . . ?
F34' P30 F32' 157.9(7) . . ?
F33' P30 F36 104.0(7) . . ?
F32 P30 F36 98.5(7) . . ?
F35 P30 F36 93.2(4) . . ?
F31 P30 F36 175.0(3) . . ?
F34' P30 F36 82.7(4) . . ?
F32' P30 F36 88.9(7) . . ?
F32 P30 F33 84.5(8) . . ?
F35 P30 F33 172.5(5) . . ?
F31 P30 F33 99.8(4) . . ?
F36 P30 F33 84.7(4) . . ?
F32 P30 F34 165.1(9) . . ?
F35 P30 F34 90.0(6) . . ?
F31 P30 F34 90.2(3) . . ?
F36 P30 F34 88.0(3) . . ?
F33 P30 F34 82.8(4) . . ?
F33' P30 F35' 173.1(8) . . ?
F31 P30 F35' 95.3(5) . . ?
F34' P30 F35' 84.3(5) . . ?
F32' P30 F35' 74.2(7) . . ?
F36 P30 F35' 81.5(4) . . ?
F42' P40 F43' 102.7(12) . . ?
F42' P40 F41' 117.9(12) . . ?
F43' P40 F41' 94.8(7) . . ?
F45 P40 F44 94.3(7) . . ?
F45 P40 F46 102.2(8) . . ?
F44 P40 F46 88.2(6) . . ?
F45 P40 F43 176.0(7) . . ?
F44 P40 F43 88.8(7) . . ?
F46 P40 F43 80.3(8) . . ?
F45 P40 F41 90.8(7) . . ?
F44 P40 F41 90.2(5) . . ?
F46 P40 F41 167.0(7) . . ?
F43 P40 F41 86.7(7) . . ?
F42' P40 F46' 87.9(11) . . ?
F43' P40 F46' 101.4(8) . . ?
F41' P40 F46' 145.6(6) . . ?
F45 P40 F42 90.8(6) . . ?
F44 P40 F42 174.5(6) . . ?
F46 P40 F42 92.7(5) . . ?
F43 P40 F42 86.0(5) . . ?
F41 P40 F42 87.6(4) . . ?
F42' P40 F45' 95.0(12) . . ?
F43' P40 F45' 161.3(7) . . ?
F41' P40 F45' 81.7(6) . . ?
F46' P40 F45' 73.2(7) . . ?
F42' P40 F44' 165.4(11) . . ?
F43' P40 F44' 82.1(6) . . ?
F41' P40 F44' 74.8(6) . . ?
F46' P40 F44' 77.6(6) . . ?
F45' P40 F44' 79.2(7) . . ?
N80 C81 C82 179.6(6) . . ?
N83 C84 C85 179.0(7) . . ?
N86 C87 C88 178.7(6) . . ?
N89 C90 C91 176.5(15) . . ?

loop_
_geom_bond_atom_site_label_1
_geom_bond_atom_site_label_2
_geom_bond_distance
_geom_bond_site_symmetry_2
_geom_bond_publ_flag
N1 C6 1.342(5) . ?
N1 C2 1.351(5) . ?
N1 C39 1.491(5) . ?
C2 C3 1.370(6) . ?
C3 C4 1.404(5) . ?
C4 C5 1.388(6) . ?
C4 C7 1.481(5) . ?
C5 C6 1.373(6) . ?
C7 C8 1.395(6) . ?
C7 C12 1.396(6) . ?
C8 C9 1.365(6) . ?
C9 N10 1.341(6) . ?
N10 C11 1.350(6) . ?
N10 C13 1.491(5) . ?
C11 C12 1.372(6) . ?
C13 C14 1.507(6) . ?
C14 C19 1.379(6) . ?
C14 C15 1.388(6) . ?
C15 C16 1.385(7) . ?
C16 C17 1.372(6) . ?
C17 C18 1.387(6) . ?
C17 C20 1.511(6) . ?
C18 C19 1.380(6) . ?
C20 N21 1.504(5) . ?
N21 C26 1.334(6) . ?
N21 C22 1.337(6) . ?
C22 C23 1.357(7) . ?
C23 C24 1.390(6) . ?
C24 C25 1.381(6) . ?
C24 C27 1.492(6) . ?
C25 C26 1.377(6) . ?
C27 C28 1.387(6) . ?
C27 C32 1.396(6) . ?
C28 C29 1.372(7) . ?
C29 N30 1.340(6) . ?
N30 C31 1.339(6) . ?
N30 C33 1.494(6) . ?
C31 C32 1.366(6) . ?
C33 C34 1.493(6) . ?
C34 N38 1.321(6) . ?
C34 N35 1.359(6) . ?
N35 C36 1.331(5) . ?
C36 N37 1.338(5) . ?
C36 C39 1.483(6) . ?
N37 N38 1.346(5) . ?
O41 C76 1.373(5) . ?
O41 C42 1.436(6) . ?
C42 C43 1.496(7) . ?
C43 O44 1.422(6) . ?
O44 C45 1.418(6) . ?
C45 C46 1.490(8) . ?
C46 O47 1.426(6) . ?
O47 C48 1.431(6) . ?
C48 C49 1.477(8) . ?
C49 O50 1.431(6) . ?
O50 C51 1.426(6) . ?
C51 C52 1.486(7) . ?
C52 O53 1.427(6) . ?
O53 C54 1.374(5) . ?
C54 C59 1.377(6) . ?
C54 C55 1.402(6) . ?
C55 C56 1.378(7) . ?
C56 C57 1.384(7) . ?
C57 O60 1.371(6) . ?
C57 C58 1.397(7) . ?
C58 C59 1.377(7) . ?
O60 C61 1.429(6) . ?
C61 C62 1.490(7) . ?
C62 O63 1.422(6) . ?
O63 C64 1.424(5) . ?
C64 C65 1.495(7) . ?
C65 O66 1.431(5) . ?
O66 C67 1.430(6) . ?
C67 C68 1.481(7) . ?
C68 O69 1.416(5) . ?
O69 C70 1.408(5) . ?
C70 C71 1.494(6) . ?
C71 O72 1.432(6) . ?
O72 C73 1.371(5) . ?
C73 C78 1.387(6) . ?
C73 C74 1.397(6) . ?
C74 C75 1.384(6) . ?
C75 C76 1.380(6) . ?
C76 C77 1.397(6) . ?
C77 C78 1.379(6) . ?
P10 F16 1.567(4) . ?
P10 F13 1.574(4) . ?
P10 F14 1.578(4) . ?
P10 F11 1.577(4) . ?
P10 F15 1.581(4) . ?
P10 F12 1.603(4) . ?
P20 F24' 1.465(12) . ?
P20 F22 1.503(8) . ?
P20 F21' 1.510(14) . ?
P20 F25' 1.52(2) . ?
P20 F26 1.539(5) . ?
P20 F23 1.555(7) . ?
P20 F25 1.557(6) . ?
P20 F23' 1.58(2) . ?
P20 F21 1.629(6) . ?
P20 F26' 1.636(15) . ?
P20 F22' 1.648(12) . ?
P20 F24 1.662(6) . ?
P30 F33' 1.42(2) . ?
P30 F32 1.485(12) . ?
P30 F35 1.497(6) . ?
P30 F31 1.574(4) . ?
P30 F34' 1.590(10) . ?
P30 F32' 1.60(2) . ?
P30 F36 1.602(4) . ?
P30 F33 1.613(7) . ?
P30 F34 1.626(6) . ?
P30 F35' 1.682(12) . ?
P40 F42' 1.36(2) . ?
P40 F45 1.476(9) . ?
P40 F43' 1.51(2) . ?
P40 F41' 1.555(12) . ?
P40 F44 1.564(7) . ?
P40 F46 1.570(9) . ?
P40 F43 1.570(8) . ?
P40 F41 1.573(7) . ?
P40 F46' 1.575(13) . ?
P40 F42 1.621(5) . ?
P40 F45' 1.629(13) . ?
P40 F44' 1.751(13) . ?
N80 C81 1.129(7) . ?
C81 C82 1.432(8) . ?
N83 C84 1.128(7) . ?
C84 C85 1.451(8) . ?
N86 C87 1.130(7) . ?
C87 C88 1.457(8) . ?
N89 C90 1.076(11) . ?
C90 C91 1.425(13) . ?
